data_7012741
loop_
_publ_author_name
'Albert Escuer'
'Franz A. Mautner'
'N\'uria Sanz'
'Ramon Vicente'

_publ_section_title
;
 Supramolecular systems built from phenylcyanamido ligands. Syntheses,
 crystal structures and magnetic properties
;
_journal_issue 11
_journal_name_full 'Dalton Trans.'
_journal_page_first 2121
_journal_page_last 2125
_journal_paper_doi 10.1039/b300603d
_journal_year 2003
_chemical_formula_sum 'C44 H32 Cl4 Mn2 N16 O2'
_chemical_formula_weight 1068.54
_chemical_name_common (Mn(2,2'-bipym)(4-Cl-phenyl-NCN)2(H2O))2
_chemical_name_systematic
; 
? 
;
_space_group_IT_number 19
_symmetry_cell_setting orthorhombic
_symmetry_space_group_name_Hall 'P 2ac 2ab'
_symmetry_space_group_name_H-M 'P 21 21 21'
_atom_sites_solution_hydrogens geom
_atom_sites_solution_primary direct
_atom_sites_solution_secondary difmap
_audit_creation_method SHELXL
_cell_angle_alpha 90.00
_cell_angle_beta 90.00
_cell_angle_gamma 90.00
_cell_formula_units_Z 4
_cell_length_a 8.365(4)
_cell_length_b 20.646(8)
_cell_length_c 26.163(9)
_cell_measurement_reflns_used 40
_cell_measurement_temperature 88(2)
_cell_measurement_theta_max 14.9
_cell_measurement_theta_min 5.1
_cell_volume 4518(3)
_computing_molecular_graphics 'SHELXTL/PC v.5.03 (Siemens Ind. Aut.)'
_computing_publication_material 'SHELXTL/PC v.5.03 (Siemens Ind. Aut.)'
_computing_structure_refinement 'SHELXL-93 (Sheldrick, 1993)'
_computing_structure_solution 'SHELXS-86 (Sheldrick, 1990)'
_diffrn_ambient_temperature 88(2)
_diffrn_measurement_device 'mod. STOE 4-circle diffractometer'
_diffrn_measurement_method 'Omega-scan; delta Omega: 1.05 deg.'
_diffrn_radiation_monochromator graphite
_diffrn_radiation_source 'fine-focus sealed tube'
_diffrn_radiation_type MoK\a
_diffrn_radiation_wavelength 0.71069
_diffrn_reflns_av_R_equivalents 0.0000
_diffrn_reflns_av_sigmaI/netI 0.0684
_diffrn_reflns_limit_h_max 10
_diffrn_reflns_limit_h_min -10
_diffrn_reflns_limit_k_max 25
_diffrn_reflns_limit_k_min -25
_diffrn_reflns_limit_l_max 32
_diffrn_reflns_limit_l_min -32
_diffrn_reflns_number 5245
_diffrn_reflns_theta_max 26.35
_diffrn_reflns_theta_min 3.14
_diffrn_standards_decay_% 6
_diffrn_standards_interval_count 100
_diffrn_standards_interval_time '1 h'
_diffrn_standards_number '3  (2 0 0; 2 0 -2; 0 0 -4)'
_exptl_absorpt_coefficient_mu 0.855
_exptl_absorpt_correction_type none
_exptl_crystal_colour orange
_exptl_crystal_density_diffrn 1.571
_exptl_crystal_description irregular
_exptl_crystal_F_000 2168
_exptl_crystal_size_max 0.40
_exptl_crystal_size_mid 0.30
_exptl_crystal_size_min 0.25
_refine_diff_density_max 0.862
_refine_diff_density_min -0.469
_refine_diff_density_rms 0.103
_refine_ls_abs_structure_details 'Flack H D (1983), Acta Cryst. A39, 876-881'
_refine_ls_abs_structure_Flack 0.52(2)
_refine_ls_extinction_method none
_refine_ls_goodness_of_fit_all 1.068
_refine_ls_goodness_of_fit_obs 1.070
_refine_ls_hydrogen_treatment mixed
_refine_ls_matrix_type full
_refine_ls_number_parameters 441
_refine_ls_number_reflns 5245
_refine_ls_number_restraints 6
_refine_ls_restrained_S_all 1.067
_refine_ls_restrained_S_obs 1.069
_refine_ls_R_factor_all 0.0645
_refine_ls_R_factor_obs 0.0569
_refine_ls_shift/esd_max -0.010
_refine_ls_shift/esd_mean 0.000
_refine_ls_structure_factor_coef Fsqd
_refine_ls_weighting_details 'w=1/[\s^2^(Fo^2^)+(0.0810P)^2^+3.2257P] where P=(Fo^2^+2Fc^2^)/3'
_refine_ls_weighting_scheme calc
_refine_ls_wR_factor_all 0.1468
_refine_ls_wR_factor_obs 0.1393
_reflns_number_observed 4733
_reflns_number_total 5245
_reflns_observed_criterion >2sigma(I)
_cod_data_source_file b300603d.txt
_cod_data_source_block ns215k
_cod_depositor_comments
;
The following automatic conversions were performed:

'_symmetry_cell_setting' tag value 'Orhtorhombic' was replaced with
'orthorhombic' value as specified in the replacement file
'/home/robertas/cod-tools/perl-scripts/inputs/replacement_values.lst'.

Automatic conversion script
Id: cif_fix_values 3143 2015-03-26 13:38:13Z robertas 

The following automatic conversions were performed:

'_refine_ls_weighting_scheme' value 'calc
w=1/[\s^2^(Fo^2^)+(0.0810P)^2^+3.2257P] where P=(Fo^2^+2Fc^2^)/3' was
changed to 'calc'. New tag '_refine_ls_weighting_details' was
created. The value of the new tag was set to
'w=1/[\s^2^(Fo^2^)+(0.0810P)^2^+3.2257P] where P=(Fo^2^+2Fc^2^)/3'.

Automatic conversion script
Id: cif_fix_values 3143 2015-03-26 13:38:13Z robertas 
;
_cod_original_cell_volume 4518.5(32)
_cod_original_sg_symbol_H-M P2(1)2(1)2(1)
_cod_database_code 7012741

loop_
_symmetry_equiv_pos_as_xyz
'x, y, z'
'-x+1/2, -y, z+1/2'
'-x, y+1/2, -z+1/2'
'x+1/2, -y+1/2, -z'

loop_
_atom_site_aniso_label
_atom_site_aniso_U_11
_atom_site_aniso_U_22
_atom_site_aniso_U_33
_atom_site_aniso_U_23
_atom_site_aniso_U_13
_atom_site_aniso_U_12
Mn1 0.0095(5) 0.0077(4) 0.0092(4) 0.0002(3) -0.0003(4) 0.0000(4)
O1 0.013(2) 0.0122(15) 0.015(2) 0.0017(13) 0.0066(14) 0.0037(14)
N1 0.011(2) 0.0080(15) 0.013(2) 0.0029(14) 0.000(2) 0.000(2)
C1 0.014(2) 0.007(2) 0.012(2) 0.002(2) 0.008(2) -0.005(2)
N2 0.009(2) 0.011(2) 0.008(2) -0.0009(14) 0.002(2) 0.004(2)
C2 0.009(2) 0.013(2) 0.010(2) 0.003(2) 0.000(2) -0.004(2)
C3 0.016(3) 0.023(2) 0.014(2) 0.002(2) 0.001(2) 0.006(2)
C4 0.018(3) 0.027(3) 0.027(3) -0.005(2) 0.005(2) 0.005(2)
C5 0.019(3) 0.024(2) 0.010(2) 0.000(2) 0.002(2) -0.004(2)
C6 0.015(2) 0.020(2) 0.016(2) 0.005(2) -0.003(2) 0.002(2)
C7 0.017(3) 0.010(2) 0.019(2) 0.001(2) 0.003(2) 0.003(2)
Cl1 0.0414(13) 0.0464(11) 0.0123(8) -0.0007(8) 0.0042(9) 0.0028(11)
N5 0.014(2) 0.015(2) 0.013(2) 0.001(2) -0.004(2) 0.001(2)
C15 0.010(2) 0.015(2) 0.011(2) 0.006(2) 0.003(2) 0.004(2)
N6 0.014(2) 0.015(2) 0.012(2) -0.0004(15) -0.001(2) -0.004(2)
C16 0.007(2) 0.014(2) 0.012(2) 0.004(2) 0.000(2) 0.000(2)
C17 0.020(3) 0.016(2) 0.019(2) -0.001(2) 0.003(2) -0.005(2)
C18 0.026(3) 0.021(2) 0.018(2) 0.007(2) 0.009(2) -0.001(2)
C19 0.014(3) 0.028(2) 0.009(2) -0.003(2) -0.004(2) 0.000(2)
C20 0.017(3) 0.018(2) 0.023(2) -0.005(2) 0.001(2) 0.000(2)
C21 0.016(3) 0.021(2) 0.015(2) 0.002(2) 0.002(2) -0.006(2)
Cl3 0.0280(10) 0.0387(10) 0.0154(8) -0.0053(7) -0.0036(8) -0.0001(9)
N9 0.009(2) 0.012(2) 0.010(2) -0.0022(14) -0.002(2) 0.002(2)
N10 0.006(2) 0.012(2) 0.012(2) 0.0000(14) 0.004(2) 0.003(2)
C29 0.015(2) 0.014(2) 0.012(2) 0.002(2) -0.001(2) 0.000(2)
C30 0.013(2) 0.021(2) 0.011(2) -0.001(2) 0.004(2) -0.001(2)
C31 0.011(2) 0.025(2) 0.011(2) 0.000(2) 0.001(2) -0.005(2)
N32 0.015(2) 0.013(2) 0.016(2) -0.002(2) 0.001(2) -0.004(2)
C33 0.008(2) 0.014(2) 0.013(2) -0.003(2) 0.004(2) -0.003(2)
C34 0.005(2) 0.012(2) 0.011(2) -0.002(2) 0.006(2) 0.000(2)
N35 0.010(2) 0.011(2) 0.017(2) 0.0019(15) 0.005(2) 0.002(2)
C36 0.010(2) 0.013(2) 0.021(2) 0.002(2) 0.007(2) 0.002(2)
C37 0.011(2) 0.016(2) 0.016(2) 0.005(2) 0.006(2) 0.007(2)
C38 0.008(2) 0.019(2) 0.011(2) 0.002(2) 0.001(2) 0.003(2)
Mn2 0.0095(5) 0.0072(4) 0.0090(4) 0.0003(3) -0.0003(4) 0.0010(4)
O2 0.013(2) 0.0122(15) 0.015(2) 0.0017(13) 0.0066(14) 0.0037(14)
N3 0.011(2) 0.0080(15) 0.013(2) 0.0029(14) 0.000(2) 0.000(2)
C8 0.014(2) 0.007(2) 0.012(2) 0.002(2) 0.008(2) -0.005(2)
N4 0.009(2) 0.011(2) 0.008(2) -0.0009(14) 0.002(2) 0.004(2)
C9 0.009(2) 0.013(2) 0.010(2) 0.003(2) 0.000(2) -0.004(2)
C10 0.017(3) 0.010(2) 0.019(2) 0.001(2) 0.003(2) 0.003(2)
C11 0.015(2) 0.020(2) 0.016(2) 0.005(2) -0.003(2) 0.002(2)
C12 0.019(3) 0.024(2) 0.010(2) 0.000(2) 0.002(2) -0.004(2)
C13 0.018(3) 0.027(3) 0.027(3) -0.005(2) 0.005(2) 0.005(2)
C14 0.016(3) 0.023(2) 0.014(2) 0.002(2) 0.001(2) 0.006(2)
Cl2 0.0302(11) 0.0475(11) 0.0099(7) 0.0018(7) -0.0015(8) -0.0027(9)
N7 0.014(2) 0.015(2) 0.013(2) 0.001(2) -0.004(2) 0.001(2)
C22 0.010(2) 0.015(2) 0.011(2) 0.006(2) 0.003(2) 0.004(2)
N8 0.014(2) 0.015(2) 0.012(2) -0.0004(15) -0.001(2) -0.004(2)
C23 0.007(2) 0.014(2) 0.012(2) 0.004(2) 0.000(2) 0.000(2)
C24 0.020(3) 0.016(2) 0.019(2) -0.001(2) 0.003(2) -0.005(2)
C25 0.026(3) 0.021(2) 0.018(2) 0.007(2) 0.009(2) -0.001(2)
C26 0.014(3) 0.028(2) 0.009(2) -0.003(2) -0.004(2) 0.000(2)
C27 0.017(3) 0.018(2) 0.023(2) -0.005(2) 0.001(2) 0.000(2)
C28 0.016(3) 0.021(2) 0.015(2) 0.002(2) 0.002(2) -0.006(2)
Cl4 0.0348(12) 0.0489(11) 0.0099(7) -0.0046(7) 0.0009(8) -0.0021(10)
N11 0.009(2) 0.012(2) 0.010(2) -0.0022(14) -0.002(2) 0.002(2)
N12 0.006(2) 0.012(2) 0.012(2) 0.0000(14) 0.004(2) 0.003(2)
C39 0.015(2) 0.014(2) 0.012(2) 0.002(2) -0.001(2) 0.000(2)
C40 0.013(2) 0.021(2) 0.011(2) -0.001(2) 0.004(2) -0.001(2)
C41 0.011(2) 0.025(2) 0.011(2) 0.000(2) 0.001(2) -0.005(2)
N42 0.015(2) 0.013(2) 0.016(2) -0.002(2) 0.001(2) -0.004(2)
C43 0.008(2) 0.014(2) 0.013(2) -0.003(2) 0.004(2) -0.003(2)
C44 0.005(2) 0.012(2) 0.011(2) -0.002(2) 0.006(2) 0.000(2)
N45 0.010(2) 0.011(2) 0.017(2) 0.0019(15) 0.005(2) 0.002(2)
C46 0.010(2) 0.013(2) 0.021(2) 0.002(2) 0.007(2) 0.002(2)
C47 0.011(2) 0.016(2) 0.016(2) 0.005(2) 0.006(2) 0.007(2)
C48 0.008(2) 0.019(2) 0.011(2) 0.002(2) 0.001(2) 0.003(2)

loop_
_atom_site_label
_atom_site_type_symbol
_atom_site_fract_x
_atom_site_fract_y
_atom_site_fract_z
_atom_site_U_iso_or_equiv
_atom_site_thermal_displace_type
_atom_site_occupancy
_atom_site_calc_flag
_atom_site_refinement_flags
_atom_site_disorder_group
Mn1 Mn 0.54346(12) 0.97087(4) 0.23961(3) 0.0088(2) Uani 1 d . .
O1 O 0.3868(6) 0.9990(2) 0.3015(2) 0.0134(7) Uani 1 d D .
H1 H 0.3161 1.0256 0.2919 0.025(11) Uiso 1 d D .
H2 H 0.3426 0.9659 0.3146 0.025(11) Uiso 1 d D .
N1 N 0.5637(7) 0.8794(2) 0.2782(2) 0.0105(7) Uani 1 d . .
C1 C 0.6466(8) 0.8483(3) 0.3043(2) 0.0110(9) Uani 1 d . .
N2 N 0.7455(7) 0.8128(2) 0.3286(2) 0.0094(8) Uani 1 d . .
C2 C 0.7418(8) 0.8142(3) 0.3828(2) 0.0107(9) Uani 1 d . .
C3 C 0.6471(9) 0.8576(3) 0.4095(2) 0.0177(10) Uani 1 d . .
H3 H 0.5806 0.8860 0.3920 0.021 Uiso 1 calc R .
C4 C 0.6515(9) 0.8586(3) 0.4622(3) 0.0240(12) Uani 1 d . .
H4 H 0.5915 0.8889 0.4803 0.029 Uiso 1 calc R .
C5 C 0.7444(9) 0.8149(3) 0.4877(2) 0.0174(10) Uani 1 d . .
C6 C 0.8383(9) 0.7715(3) 0.4627(2) 0.0169(10) Uani 1 d . .
H6 H 0.9035 0.7429 0.4806 0.020 Uiso 1 calc R .
C7 C 0.8339(9) 0.7712(3) 0.4093(2) 0.0155(10) Uani 1 d . .
H7 H 0.8950 0.7411 0.3915 0.019 Uiso 1 calc R .
Cl1 Cl 0.7525(3) 0.81746(10) 0.55456(6) 0.0334(5) Uani 1 d . .
N5 N 0.3583(7) 0.9525(3) 0.1854(2) 0.0140(8) Uani 1 d . .
C15 C 0.3092(8) 0.9065(3) 0.1660(2) 0.0121(9) Uani 1 d . .
N6 N 0.2490(7) 0.8549(2) 0.1481(2) 0.0135(8) Uani 1 d . .
C16 C 0.2729(8) 0.8393(3) 0.0970(2) 0.0111(9) Uani 1 d . .
C17 C 0.3576(9) 0.8785(3) 0.0634(2) 0.0183(11) Uani 1 d . .
H17 H 0.4012 0.9174 0.0748 0.022 Uiso 1 calc R .
C18 C 0.3772(10) 0.8600(3) 0.0132(3) 0.0216(11) Uani 1 d . .
H18 H 0.4347 0.8860 -0.0093 0.026 Uiso 1 calc R .
C19 C 0.3128(9) 0.8042(3) -0.0032(2) 0.0171(10) Uani 1 d . .
C20 C 0.2310(9) 0.7634(3) 0.0282(3) 0.0193(11) Uani 1 d . .
H20 H 0.1901 0.7244 0.0162 0.023 Uiso 1 calc R .
C21 C 0.2107(9) 0.7819(3) 0.0788(2) 0.0175(10) Uani 1 d . .
H21 H 0.1541 0.7551 0.1009 0.021 Uiso 1 calc R .
Cl3 Cl 0.3341(2) 0.78210(9) -0.06742(6) 0.0274(4) Uani 1 d . .
N9 N 0.7419(7) 1.0192(2) 0.2902(2) 0.0103(8) Uani 1 d . .
N10 N 0.5571(7) 1.0783(2) 0.2207(2) 0.0101(7) Uani 1 d . .
C29 C 0.8389(9) 0.9908(3) 0.3238(2) 0.0135(9) Uani 1 d . .
H29 H 0.8393 0.9458 0.3257 0.016 Uiso 1 calc R .
C30 C 0.9373(9) 1.0247(3) 0.3554(2) 0.0148(9) Uani 1 d . .
H30 H 1.0060 1.0040 0.3781 0.018 Uiso 1 calc R .
C31 C 0.9298(8) 1.0908(3) 0.3521(2) 0.0156(10) Uani 1 d . .
H31 H 0.9932 1.1155 0.3738 0.019 Uiso 1 calc R .
N32 N 0.8344(7) 1.1215(2) 0.3185(2) 0.0145(8) Uani 1 d . .
C33 C 0.7471(8) 1.0835(3) 0.2888(2) 0.0116(9) Uani 1 d . .
C34 C 0.6483(8) 1.1157(3) 0.2498(2) 0.0096(9) Uani 1 d . .
N35 N 0.6610(7) 1.1795(2) 0.2458(2) 0.0127(8) Uani 1 d . .
C36 C 0.5777(8) 1.2069(3) 0.2087(2) 0.0147(10) Uani 1 d . .
H36 H 0.5849 1.2516 0.2046 0.018 Uiso 1 calc R .
C37 C 0.4825(8) 1.1733(3) 0.1763(2) 0.0143(10) Uani 1 d . .
H37 H 0.4256 1.1936 0.1503 0.017 Uiso 1 calc R .
C38 C 0.4746(8) 1.1075(3) 0.1840(2) 0.0127(9) Uani 1 d . .
H38 H 0.4095 1.0827 0.1629 0.015 Uiso 1 calc R .
Mn2 Mn 0.94998(12) 0.78975(4) 0.27289(3) 0.0086(2) Uani 1 d . .
O2 O 1.0994(5) 0.7649(2) 0.2088(2) 0.0134(7) Uani 1 d D .
H8 H 1.1398 0.7896 0.1866 0.025(11) Uiso 1 d D .
H9 H 1.1649 0.7358 0.2172 0.025(11) Uiso 1 d D .
N3 N 0.9319(7) 0.8834(2) 0.2379(2) 0.0105(7) Uani 1 d . .
C8 C 0.8476(8) 0.9125(3) 0.2107(2) 0.0110(9) Uani 1 d . .
N4 N 0.7480(7) 0.9457(2) 0.1846(2) 0.0094(8) Uani 1 d . .
C9 C 0.7628(8) 0.9436(3) 0.1311(2) 0.0107(9) Uani 1 d . .
C10 C 0.6739(9) 0.9871(3) 0.1019(2) 0.0155(10) Uani 1 d . .
H10 H 0.6065 1.0164 0.1182 0.019 Uiso 1 calc R .
C11 C 0.6846(9) 0.9871(3) 0.0494(2) 0.0169(10) Uani 1 d . .
H11 H 0.6278 1.0171 0.0300 0.020 Uiso 1 calc R .
C12 C 0.7815(9) 0.9416(3) 0.0260(2) 0.0174(10) Uani 1 d . .
C13 C 0.8687(9) 0.8987(3) 0.0538(3) 0.0240(12) Uani 1 d . .
H13 H 0.9336 0.8686 0.0375 0.029 Uiso 1 calc R .
C14 C 0.8601(9) 0.9003(3) 0.1060(2) 0.0177(10) Uani 1 d . .
H14 H 0.9214 0.8714 0.1250 0.021 Uiso 1 calc R .
Cl2 Cl 0.7886(2) 0.93994(10) -0.04059(6) 0.0292(5) Uani 1 d . .
N7 N 1.1365(7) 0.8071(3) 0.3266(2) 0.0140(8) Uani 1 d . .
C22 C 1.1860(8) 0.8547(3) 0.3452(2) 0.0121(9) Uani 1 d . .
N8 N 1.2434(7) 0.9072(2) 0.3623(2) 0.0135(8) Uani 1 d . .
C23 C 1.2449(8) 0.9181(3) 0.4147(2) 0.0111(9) Uani 1 d . .
C24 C 1.1822(9) 0.8750(3) 0.4506(3) 0.0183(11) Uani 1 d . .
H24 H 1.1335 0.8370 0.4395 0.022 Uiso 1 calc R .
C25 C 1.1912(9) 0.8876(3) 0.5016(3) 0.0216(11) Uani 1 d . .
H25 H 1.1494 0.8583 0.5251 0.026 Uiso 1 calc R .
C26 C 1.2606(9) 0.9425(3) 0.5180(2) 0.0171(10) Uani 1 d . .
C27 C 1.3228(9) 0.9883(3) 0.4840(3) 0.0193(11) Uani 1 d . .
H27 H 1.3686 1.0266 0.4955 0.023 Uiso 1 calc R .
C28 C 1.3134(9) 0.9743(3) 0.4329(2) 0.0175(10) Uani 1 d . .
H28 H 1.3547 1.0039 0.4096 0.021 Uiso 1 calc R .
Cl4 Cl 1.2779(3) 0.95826(10) 0.58321(6) 0.0312(5) Uani 1 d . .
N11 N 0.7525(7) 0.7438(2) 0.2206(2) 0.0103(8) Uani 1 d . .
N12 N 0.9436(7) 0.6817(2) 0.2864(2) 0.0101(7) Uani 1 d . .
C39 C 0.6510(8) 0.7734(3) 0.1886(2) 0.0135(9) Uani 1 d . .
H39 H 0.6429 0.8183 0.1898 0.016 Uiso 1 calc R .
C40 C 0.5594(9) 0.7404(3) 0.1546(2) 0.0148(9) Uani 1 d . .
H40 H 0.4899 0.7616 0.1325 0.018 Uiso 1 calc R .
C41 C 0.5741(8) 0.6745(3) 0.1545(2) 0.0156(10) Uani 1 d . .
H41 H 0.5131 0.6507 0.1314 0.019 Uiso 1 calc R .
N42 N 0.6710(7) 0.6430(2) 0.1856(2) 0.0145(8) Uani 1 d . .
C43 C 0.7540(8) 0.6803(3) 0.2177(2) 0.0116(9) Uani 1 d . .
C44 C 0.8562(8) 0.6450(3) 0.2549(2) 0.0096(9) Uani 1 d . .
N45 N 0.8522(7) 0.5819(2) 0.2551(2) 0.0127(8) Uani 1 d . .
C46 C 0.9392(8) 0.5510(3) 0.2896(2) 0.0147(10) Uani 1 d . .
H46 H 0.9374 0.5060 0.2906 0.018 Uiso 1 calc R .
C47 C 1.0324(8) 0.5844(3) 0.3242(2) 0.0143(10) Uani 1 d . .
H47 H 1.0927 0.5627 0.3487 0.017 Uiso 1 calc R .
C48 C 1.0330(8) 0.6503(3) 0.3212(2) 0.0127(9) Uani 1 d . .
H48 H 1.0964 0.6740 0.3436 0.015 Uiso 1 calc R .

loop_
_atom_type_symbol
_atom_type_description
_atom_type_scat_dispersion_real
_atom_type_scat_dispersion_imag
_atom_type_scat_source
C C 0.0033 0.0016 'International Tables Vol C Tables 4.2.6.8 and 6.1.1.4'
H H 0.0000 0.0000 'International Tables Vol C Tables 4.2.6.8 and 6.1.1.4'
N N 0.0061 0.0033 'International Tables Vol C Tables 4.2.6.8 and 6.1.1.4'
Mn Mn 0.3368 0.7283 'International Tables Vol C Tables 4.2.6.8 and 6.1.1.4'
Cl Cl 0.1484 0.1585 'International Tables Vol C Tables 4.2.6.8 and 6.1.1.4'
O O 0.0106 0.0060 'International Tables Vol C Tables 4.2.6.8 and 6.1.1.4'

loop_
_geom_angle_atom_site_label_1
_geom_angle_atom_site_label_2
_geom_angle_atom_site_label_3
_geom_angle
_geom_angle_site_symmetry_1
_geom_angle_site_symmetry_3
_geom_angle_publ_flag
N5 Mn1 N1 102.4(2) . . yes
N5 Mn1 O1 96.1(2) . . yes
N1 Mn1 O1 86.1(2) . . yes
N5 Mn1 N10 93.7(2) . . yes
N1 Mn1 N10 162.8(2) . . yes
O1 Mn1 N10 86.1(2) . . yes
N5 Mn1 N4 94.8(2) . . yes
N1 Mn1 N4 92.1(2) . . yes
O1 Mn1 N4 169.1(2) . . yes
N10 Mn1 N4 92.7(2) . . yes
N5 Mn1 N9 164.6(2) . . yes
N1 Mn1 N9 93.0(2) . . yes
O1 Mn1 N9 83.8(2) . . yes
N10 Mn1 N9 70.9(2) . . yes
N4 Mn1 N9 85.6(2) . . yes
Mn1 O1 H1 112.1 . . ?
Mn1 O1 H2 110.6 . . ?
H1 O1 H2 109.7 . . ?
C1 N1 Mn1 143.8(5) . . yes
N1 C1 N2 174.0(7) . . yes
C1 N2 C2 118.2(6) . . yes
C1 N2 Mn2 106.6(4) . . yes
C2 N2 Mn2 130.9(5) . . ?
C7 C2 C3 119.1(6) . . ?
C7 C2 N2 118.9(6) . . ?
C3 C2 N2 122.0(6) . . ?
C4 C3 C2 119.9(7) . . ?
C4 C3 H3 120.0 . . ?
C2 C3 H3 120.0 . . ?
C5 C4 C3 119.5(7) . . ?
C5 C4 H4 120.2 . . ?
C3 C4 H4 120.2 . . ?
C6 C5 C4 122.0(6) . . ?
C6 C5 Cl1 118.6(5) . . ?
C4 C5 Cl1 119.3(5) . . ?
C5 C6 C7 118.0(6) . . ?
C5 C6 H6 121.0 . . ?
C7 C6 H6 121.0 . . ?
C2 C7 C6 121.3(6) . . ?
C2 C7 H7 119.3 . . ?
C6 C7 H7 119.3 . . ?
C15 N5 Mn1 134.2(5) . . yes
N5 C15 N6 175.2(7) . . yes
C15 N6 C16 119.5(6) . . yes
C21 C16 C17 118.3(6) . . ?
C21 C16 N6 118.5(6) . . ?
C17 C16 N6 123.2(6) . . ?
C18 C17 C16 120.1(6) . . ?
C18 C17 H17 119.9 . . ?
C16 C17 H17 119.9 . . ?
C19 C18 C17 119.6(7) . . ?
C19 C18 H18 120.2 . . ?
C17 C18 H18 120.2 . . ?
C18 C19 C20 122.8(6) . . ?
C18 C19 Cl3 119.3(5) . . ?
C20 C19 Cl3 117.9(5) . . ?
C19 C20 C21 117.8(6) . . ?
C19 C20 H20 121.1 . . ?
C21 C20 H20 121.1 . . ?
C16 C21 C20 121.3(6) . . ?
C16 C21 H21 119.3 . . ?
C20 C21 H21 119.3 . . ?
C33 N9 C29 115.9(6) . . ?
C33 N9 Mn1 115.7(4) . . ?
C29 N9 Mn1 128.0(4) . . ?
C38 N10 C34 116.8(5) . . ?
C38 N10 Mn1 125.0(4) . . ?
C34 N10 Mn1 118.1(4) . . ?
N9 C29 C30 123.0(6) . . ?
N9 C29 H29 118.5 . . ?
C30 C29 H29 118.5 . . ?
C29 C30 C31 116.4(6) . . ?
C29 C30 H30 121.8 . . ?
C31 C30 H30 121.8 . . ?
N32 C31 C30 122.7(6) . . ?
N32 C31 H31 118.7 . . ?
C30 C31 H31 118.7 . . ?
C33 N32 C31 115.5(5) . . ?
N32 C33 N9 126.5(6) . . ?
N32 C33 C34 116.7(5) . . ?
N9 C33 C34 116.8(6) . . ?
N35 C34 N10 125.3(6) . . ?
N35 C34 C33 117.3(6) . . ?
N10 C34 C33 117.3(5) . . ?
C36 N35 C34 116.3(6) . . ?
N35 C36 C37 123.3(6) . . ?
N35 C36 H36 118.3 . . ?
C37 C36 H36 118.3 . . ?
C36 C37 C38 116.3(6) . . ?
C36 C37 H37 121.8 . . ?
C38 C37 H37 121.8 . . ?
N10 C38 C37 122.0(6) . . ?
N10 C38 H38 119.0 . . ?
C37 C38 H38 119.0 . . ?
N7 Mn2 N3 100.5(2) . . yes
N7 Mn2 O2 97.4(2) . . yes
N3 Mn2 O2 85.6(2) . . yes
N7 Mn2 N12 94.6(2) . . yes
N3 Mn2 N12 162.7(2) . . yes
O2 Mn2 N12 84.2(2) . . yes
N7 Mn2 N2 95.3(2) . . yes
N3 Mn2 N2 91.8(2) . . yes
O2 Mn2 N2 167.3(2) . . yes
N12 Mn2 N2 95.1(2) . . yes
N7 Mn2 N11 165.6(2) . . yes
N3 Mn2 N11 93.8(2) . . yes
O2 Mn2 N11 81.8(2) . . yes
N12 Mn2 N11 71.0(2) . . yes
N2 Mn2 N11 86.0(2) . . yes
Mn2 O2 H8 128.6 . . ?
Mn2 O2 H9 110.2 . . ?
H8 O2 H9 110.5 . . ?
C8 N3 Mn2 140.0(5) . . yes
N3 C8 N4 174.9(6) . . yes
C8 N4 C9 117.3(5) . . yes
C8 N4 Mn1 105.8(4) . . yes
C9 N4 Mn1 134.2(4) . . yes
C14 C9 C10 118.3(6) . . ?
C14 C9 N4 123.1(6) . . ?
C10 C9 N4 118.6(6) . . ?
C11 C10 C9 120.8(6) . . ?
C11 C10 H10 119.6 . . ?
C9 C10 H10 119.6 . . ?
C10 C11 C12 118.6(6) . . ?
C10 C11 H11 120.7 . . ?
C12 C11 H11 120.7 . . ?
C13 C12 C11 121.4(6) . . ?
C13 C12 Cl2 120.3(5) . . ?
C11 C12 Cl2 118.4(5) . . ?
C12 C13 C14 119.4(7) . . ?
C12 C13 H13 120.3 . . ?
C14 C13 H13 120.3 . . ?
C13 C14 C9 121.5(7) . . ?
C13 C14 H14 119.3 . . ?
C9 C14 H14 119.3 . . ?
C22 N7 Mn2 132.3(5) . . yes
N7 C22 N8 176.1(7) . . yes
C22 N8 C23 119.5(5) . . yes
C28 C23 N8 118.7(6) . . ?
C28 C23 C24 117.5(6) . . ?
N8 C23 C24 123.8(6) . . ?
C25 C24 C23 121.0(6) . . ?
C25 C24 H24 119.5 . . ?
C23 C24 H24 119.5 . . ?
C26 C25 C24 119.9(6) . . ?
C26 C25 H25 120.0 . . ?
C24 C25 H25 120.0 . . ?
C25 C26 C27 121.9(6) . . ?
C25 C26 Cl4 120.4(5) . . ?
C27 C26 Cl4 117.7(5) . . ?
C28 C27 C26 117.2(6) . . ?
C28 C27 H27 121.4 . . ?
C26 C27 H27 121.4 . . ?
C27 C28 C23 122.5(6) . . ?
C27 C28 H28 118.7 . . ?
C23 C28 H28 118.7 . . ?
C43 N11 C39 115.2(6) . . ?
C43 N11 Mn2 115.5(5) . . ?
C39 N11 Mn2 128.8(4) . . ?
C44 N12 C48 116.6(5) . . ?
C44 N12 Mn2 118.4(4) . . ?
C48 N12 Mn2 124.7(4) . . ?
N11 C39 C40 122.6(6) . . ?
N11 C39 H39 118.7 . . ?
C40 C39 H39 118.7 . . ?
C39 C40 C41 116.8(7) . . ?
C39 C40 H40 121.6 . . ?
C41 C40 H40 121.6 . . ?
N42 C41 C40 122.9(6) . . ?
N42 C41 H41 118.5 . . ?
C40 C41 H41 118.5 . . ?
C41 N42 C43 115.1(5) . . ?
N11 C43 N42 127.4(6) . . ?
N11 C43 C44 117.2(6) . . ?
N42 C43 C44 115.4(5) . . ?
N45 C44 N12 125.4(6) . . ?
N45 C44 C43 118.5(6) . . ?
N12 C44 C43 116.2(5) . . ?
C44 N45 C46 118.0(6) . . ?
N45 C46 C47 121.2(6) . . ?
N45 C46 H46 119.4 . . ?
C47 C46 H46 119.4 . . ?
C48 C47 C46 117.6(6) . . ?
C48 C47 H47 121.2 . . ?
C46 C47 H47 121.2 . . ?
N12 C48 C47 121.2(6) . . ?
N12 C48 H48 119.4 . . ?
C47 C48 H48 119.4 . . ?
O1 H2 N8 163 . 1_455 yes
O1 H1 N45 163 . 3_655 yes
O2 H8 N6 168 . 1_655 yes
O2 H9 N35 165 . 3_745 yes

loop_
_geom_bond_atom_site_label_1
_geom_bond_atom_site_label_2
_geom_bond_distance
_geom_bond_site_symmetry_2
_geom_bond_publ_flag
Mn1 Mn2 5.129(2) . yes
Mn1 N5 2.134(6) . yes
Mn1 N1 2.148(5) . yes
Mn1 O1 2.162(5) . yes
Mn1 N10 2.275(5) . yes
Mn1 N4 2.295(5) . yes
Mn1 N9 2.346(5) . yes
O1 H1 0.85 . yes
O1 H2 0.85 . yes
N1 C1 1.165(8) . yes
C1 N2 1.276(8) . yes
N2 C2 1.419(8) . yes
N2 Mn2 2.297(5) . yes
C2 C7 1.365(9) . ?
C2 C3 1.386(9) . ?
C3 C4 1.379(10) . ?
C3 H3 0.93 . ?
C4 C5 1.365(10) . ?
C4 H4 0.93 . ?
C5 C6 1.359(10) . ?
C5 Cl1 1.752(6) . ?
C6 C7 1.396(9) . ?
C6 H6 0.93 . ?
C7 H7 0.93 . ?
N5 C15 1.153(8) . yes
C15 N6 1.267(8) . yes
N6 C16 1.391(8) . yes
C16 C21 1.378(9) . ?
C16 C17 1.389(9) . ?
C17 C18 1.379(9) . ?
C17 H17 0.93 . ?
C18 C19 1.341(10) . ?
C18 H18 0.93 . ?
C19 C20 1.361(10) . ?
C19 Cl3 1.751(6) . ?
C20 C21 1.388(9) . ?
C20 H20 0.93 . ?
C21 H21 0.93 . ?
N9 C33 1.329(8) . ?
N9 C29 1.332(8) . ?
N10 C38 1.327(8) . ?
N10 C34 1.327(8) . ?
C29 C30 1.361(9) . ?
C29 H29 0.93 . ?
C30 C31 1.370(9) . ?
C30 H30 0.93 . ?
C31 N32 1.344(9) . ?
C31 H31 0.93 . ?
N32 C33 1.324(8) . ?
C33 C34 1.472(9) . ?
C34 N35 1.325(8) . ?
N35 C36 1.322(8) . ?
C36 C37 1.354(9) . ?
C36 H36 0.93 . ?
C37 C38 1.376(9) . ?
C37 H37 0.93 . ?
C38 H38 0.93 . ?
Mn2 N7 2.130(6) . yes
Mn2 N3 2.145(5) . yes
Mn2 O2 2.153(4) . yes
Mn2 N12 2.259(5) . yes
Mn2 N11 2.346(5) . yes
O2 H8 0.84 . yes
O2 H9 0.84 . yes
N3 C8 1.167(8) . yes
C8 N4 1.277(8) . yes
N4 C9 1.407(8) . yes
C9 C14 1.375(9) . ?
C9 C10 1.392(9) . ?
C10 C11 1.379(9) . ?
C10 H10 0.93 . ?
C11 C12 1.383(10) . ?
C11 H11 0.93 . ?
C12 C13 1.358(10) . ?
C12 Cl2 1.744(6) . ?
C13 C14 1.368(10) . ?
C13 H13 0.93 . ?
C14 H14 0.93 . ?
N7 C22 1.172(8) . yes
C22 N8 1.268(8) . yes
N8 C23 1.389(8) . yes
C23 C28 1.379(9) . ?
C23 C24 1.396(9) . ?
C24 C25 1.362(9) . ?
C24 H24 0.93 . ?
C25 C26 1.342(10) . ?
C25 H25 0.93 . ?
C26 C27 1.399(10) . ?
C26 Cl4 1.744(6) . ?
C27 C28 1.369(9) . ?
C27 H27 0.93 . ?
C28 H28 0.93 . ?
N11 C43 1.313(8) . ?
N11 C39 1.339(8) . ?
N12 C44 1.335(8) . ?
N12 C48 1.345(8) . ?
C39 C40 1.357(9) . ?
C39 H39 0.93 . ?
C40 C41 1.366(9) . ?
C40 H40 0.93 . ?
C41 N42 1.319(9) . ?
C41 H41 0.93 . ?
N42 C43 1.334(8) . ?
C43 C44 1.487(9) . ?
C44 N45 1.305(7) . ?
N45 C46 1.324(8) . ?
C46 C47 1.379(10) . ?
C46 H46 0.93 . ?
C47 C48 1.362(9) . ?
C47 H47 0.93 . ?
C48 H48 0.93 . ?
O1 N8 2.751(7) 1_455 yes
H2 N8 1.93 1_455 yes
O1 N45 3.019(7) 3_655 yes
H1 N45 2.20 3_655 yes
O2 N6 2.746(7) 1_655 yes
H8 N6 1.91 1_655 yes
O2 N35 2.922(7) 3_745 yes
H9 N35 2.10 3_745 yes
